data_7206513
loop_
_publ_author_name
'Xia, Yana'
'Li, Shaoguang'
'Wu, Biao'
'Liu, Yanyan'
'Yang, Xiao-Juan'

_publ_section_title
;
 Coordination polymers and metallomacrocycles based on
 bis(pyridylcarbamate) ligands with flexible glycol spacers
;
_journal_issue 19
_journal_name_full CrystEngComm
_journal_page_first 5763
_journal_paper_doi 10.1039/c1ce05392b
_journal_volume 13
_journal_year 2011
_chemical_formula_sum 'C36 H44 Br4 N8 O12 Zn2'
_chemical_formula_weight 1231.17
_chemical_name_systematic
;
?
;
_space_group_IT_number 14
_symmetry_cell_setting monoclinic
_symmetry_space_group_name_Hall '-P 2yn'
_symmetry_space_group_name_H-M 'P 1 21/n 1'
_atom_sites_solution_hydrogens geom
_atom_sites_solution_primary direct
_atom_sites_solution_secondary difmap
_audit_creation_method SHELXL-97
_cell_angle_alpha 90.00
_cell_angle_beta 95.032(4)
_cell_angle_gamma 90.00
_cell_formula_units_Z 2
_cell_length_a 5.1577(12)
_cell_length_b 21.085(5)
_cell_length_c 21.538(5)
_cell_measurement_temperature 293(2)
_cell_volume 2333.2(9)
_computing_cell_refinement 'Bruker SMART'
_computing_data_collection 'Bruker SMART APEX II'
_computing_data_reduction 'Bruker SAINT'
_computing_structure_refinement 'SHELXL-97 (Sheldrick, 2008)'
_computing_structure_solution 'SHELXS-97 (Sheldrick, 2008)'
_diffrn_ambient_temperature 293(2)
_diffrn_measured_fraction_theta_full 0.999
_diffrn_measured_fraction_theta_max 0.999
_diffrn_measurement_device_type 'Bruker APEX II area detector'
_diffrn_measurement_method '\w scans'
_diffrn_radiation_monochromator graphite
_diffrn_radiation_source 'fine-focus sealed tube'
_diffrn_radiation_type MoK\a
_diffrn_radiation_wavelength 0.71073
_diffrn_reflns_av_R_equivalents 0.0858
_diffrn_reflns_av_sigmaI/netI 0.0976
_diffrn_reflns_limit_h_max 6
_diffrn_reflns_limit_h_min -6
_diffrn_reflns_limit_k_max 13
_diffrn_reflns_limit_k_min -25
_diffrn_reflns_limit_l_max 25
_diffrn_reflns_limit_l_min -25
_diffrn_reflns_number 11515
_diffrn_reflns_theta_full 25.10
_diffrn_reflns_theta_max 25.10
_diffrn_reflns_theta_min 1.35
_exptl_absorpt_coefficient_mu 4.518
_exptl_absorpt_correction_T_max 0.4230
_exptl_absorpt_correction_T_min 0.2931
_exptl_absorpt_correction_type multi-scan
_exptl_absorpt_process_details SADABS
_exptl_crystal_colour colorless
_exptl_crystal_density_diffrn 1.752
_exptl_crystal_density_method 'not measured'
_exptl_crystal_description Block
_exptl_crystal_F_000 1224
_exptl_crystal_size_max 0.36
_exptl_crystal_size_mid 0.31
_exptl_crystal_size_min 0.23
_refine_diff_density_max 0.586
_refine_diff_density_min -0.647
_refine_diff_density_rms 0.124
_refine_ls_extinction_method none
_refine_ls_goodness_of_fit_ref 0.890
_refine_ls_hydrogen_treatment constr
_refine_ls_matrix_type full
_refine_ls_number_parameters 280
_refine_ls_number_reflns 4138
_refine_ls_number_restraints 0
_refine_ls_restrained_S_all 0.890
_refine_ls_R_factor_all 0.0799
_refine_ls_R_factor_gt 0.0444
_refine_ls_shift/su_max 0.001
_refine_ls_shift/su_mean 0.000
_refine_ls_structure_factor_coef Fsqd
_refine_ls_weighting_details 'calc w=1/[\s^2^(Fo^2^)+(0.0479P)^2^+0.0000P] where P=(Fo^2^+2Fc^2^)/3'
_refine_ls_weighting_scheme calc
_refine_ls_wR_factor_gt 0.0978
_refine_ls_wR_factor_ref 0.1054
_reflns_number_gt 2514
_reflns_number_total 4138
_reflns_threshold_expression >2sigma(I)
_cod_data_source_file c1ce05392b.txt
_cod_data_source_block x4
_cod_depositor_comments
;
The following automatic conversions were performed:

'_symmetry_cell_setting' value 'Monoclinic' changed to 'monoclinic'
according to /home/saulius/struct/CIF-dictionaries/cif_core.dic
dictionary named 'cif_core.dic' version 2.4.1 from
2010-06-29.

'_exptl_absorpt_correction_type' value 'Multi-scan'
changed to 'multi-scan' according to
/home/saulius/struct/CIF-dictionaries/cif_core.dic dictionary named
'cif_core.dic' version 2.4.1 from 2010-06-29.

Automatic conversion script
Id: cif_fix_values 1715 2011-07-08 13:25:40Z adriana 
;
_cod_original_cell_volume 2333.2(10)
_cod_original_sg_symbol_H-M P2(1)/n
_cod_database_code 7206513

loop_
_symmetry_equiv_pos_as_xyz
'x, y, z'
'-x+1/2, y+1/2, -z+1/2'
'-x, -y, -z'
'x-1/2, -y-1/2, z-1/2'

loop_
_atom_site_label
_atom_site_type_symbol
_atom_site_fract_x
_atom_site_fract_y
_atom_site_fract_z
_atom_site_U_iso_or_equiv
_atom_site_adp_type
_atom_site_occupancy
_atom_site_symmetry_multiplicity
_atom_site_calc_flag
_atom_site_refinement_flags
Br1 Br 1.50688(10) 0.17001(3) 0.80022(2) 0.04568(18) Uani 1 1 d .
Br2 Br 1.29572(12) 0.13334(3) 0.60558(3) 0.0603(2) Uani 1 1 d .
Zn1 Zn 1.21651(12) 0.15477(3) 0.71064(3) 0.0413(2) Uani 1 1 d .
O1 O -0.3025(8) 0.0250(2) 1.11168(18) 0.0693(13) Uani 1 1 d .
O2 O -0.0349(8) 0.0642(2) 1.04508(17) 0.0600(11) Uani 1 1 d .
O3 O -0.0678(12) 0.1835(2) 0.9851(2) 0.1035(19) Uani 1 1 d .
O4 O 0.1793(8) 0.3275(2) 0.9254(2) 0.0664(12) Uani 1 1 d .
O5 O 0.6075(7) 0.40045(19) 0.89074(19) 0.0575(11) Uani 1 1 d .
O6 O 0.3548(8) 0.3903(2) 0.79985(18) 0.0602(11) Uani 1 1 d .
N1 N 0.9888(8) 0.2355(2) 0.7044(2) 0.0445(11) Uani 1 1 d .
N2 N 0.0003(7) -0.0777(2) 1.26576(19) 0.0356(10) Uani 1 1 d .
N3 N 0.7664(8) 0.3499(2) 0.8136(2) 0.0437(11) Uani 1 1 d .
H3B H 0.9032 0.3498 0.8395 0.052 Uiso 1 1 calc R
N4 N 0.1369(8) 0.0196(2) 1.13087(19) 0.0454(12) Uani 1 1 d .
H4B H 0.2799 0.0263 1.1142 0.054 Uiso 1 1 calc R
C1 C -0.0163(9) -0.0524(2) 1.2083(2) 0.0377(13) Uani 1 1 d .
H1A H -0.1475 -0.0660 1.1790 0.045 Uiso 1 1 calc R
C2 C 0.1897(10) -0.0574(3) 1.3073(2) 0.0472(14) Uani 1 1 d .
H2A H 0.1991 -0.0737 1.3476 0.057 Uiso 1 1 calc R
C3 C 0.3721(10) -0.0131(3) 1.2925(3) 0.0487(15) Uani 1 1 d .
H3A H 0.5063 -0.0012 1.3218 0.058 Uiso 1 1 calc R
C4 C 0.3518(10) 0.0130(3) 1.2335(3) 0.0450(14) Uani 1 1 d .
H4A H 0.4700 0.0435 1.2227 0.054 Uiso 1 1 calc R
C5 C 0.1560(9) -0.0066(3) 1.1915(2) 0.0380(13) Uani 1 1 d .
C6 C -0.0862(12) 0.0351(3) 1.0969(3) 0.0467(14) Uani 1 1 d .
C7 C -0.2560(13) 0.0856(3) 1.0054(3) 0.074(2) Uani 1 1 d .
H7A H -0.3752 0.1086 1.0296 0.088 Uiso 1 1 calc R
H7B H -0.3477 0.0497 0.9858 0.088 Uiso 1 1 calc R
C8 C -0.1579(18) 0.1276(4) 0.9576(3) 0.097(3) Uani 1 1 d .
H8A H -0.0181 0.1066 0.9383 0.116 Uiso 1 1 calc R
H8B H -0.2966 0.1366 0.9254 0.116 Uiso 1 1 calc R
C9 C 0.007(2) 0.2297(4) 0.9387(4) 0.131(4) Uani 1 1 d .
H9A H 0.1271 0.2102 0.9121 0.157 Uiso 1 1 calc R
H9B H -0.1455 0.2435 0.9128 0.157 Uiso 1 1 calc R
C10 C 0.117(2) 0.2779(5) 0.9672(4) 0.135(4) Uani 1 1 d .
H10A H 0.2758 0.2640 0.9909 0.162 Uiso 1 1 calc R
H10B H 0.0019 0.2947 0.9964 0.162 Uiso 1 1 calc R
C11 C 0.2899(14) 0.3794(4) 0.9612(3) 0.077(2) Uani 1 1 d .
H11A H 0.4289 0.3643 0.9908 0.092 Uiso 1 1 calc R
H11B H 0.1581 0.3990 0.9843 0.092 Uiso 1 1 calc R
C12 C 0.3914(12) 0.4254(3) 0.9197(3) 0.0695(19) Uani 1 1 d .
H12A H 0.2554 0.4374 0.8879 0.083 Uiso 1 1 calc R
H12B H 0.4452 0.4632 0.9431 0.083 Uiso 1 1 calc R
C13 C 0.5528(12) 0.3805(3) 0.8305(3) 0.0467(15) Uani 1 1 d .
C14 C 0.7785(10) 0.3187(3) 0.7569(2) 0.0388(13) Uani 1 1 d .
C15 C 0.9640(10) 0.2711(3) 0.7548(2) 0.0410(13) Uani 1 1 d .
H15A H 1.0764 0.2637 0.7902 0.049 Uiso 1 1 calc R
C16 C 0.8322(11) 0.2479(3) 0.6527(2) 0.0532(15) Uani 1 1 d .
H16A H 0.8478 0.2237 0.6171 0.064 Uiso 1 1 calc R
C17 C 0.6495(12) 0.2954(3) 0.6511(3) 0.0607(18) Uani 1 1 d .
H17A H 0.5453 0.3034 0.6145 0.073 Uiso 1 1 calc R
C18 C 0.6204(11) 0.3310(3) 0.7032(3) 0.0520(15) Uani 1 1 d .
H18A H 0.4960 0.3630 0.7024 0.062 Uiso 1 1 calc R

loop_
_atom_site_aniso_label
_atom_site_aniso_U_11
_atom_site_aniso_U_22
_atom_site_aniso_U_33
_atom_site_aniso_U_23
_atom_site_aniso_U_13
_atom_site_aniso_U_12
Br1 0.0456(3) 0.0482(4) 0.0420(3) 0.0042(3) -0.0033(2) -0.0044(3)
Br2 0.0625(4) 0.0858(5) 0.0331(3) 0.0061(3) 0.0066(3) 0.0039(4)
Zn1 0.0459(4) 0.0440(4) 0.0337(4) 0.0058(3) 0.0018(3) -0.0020(3)
O1 0.049(2) 0.094(4) 0.066(3) 0.036(3) 0.010(2) 0.001(2)
O2 0.068(3) 0.069(3) 0.043(2) 0.025(2) 0.001(2) -0.013(2)
O3 0.183(6) 0.061(4) 0.064(3) 0.020(3) -0.002(3) -0.028(4)
O4 0.074(3) 0.066(3) 0.060(3) 0.021(3) 0.010(2) -0.006(2)
O5 0.050(2) 0.062(3) 0.060(3) -0.010(2) 0.001(2) 0.000(2)
O6 0.046(2) 0.067(3) 0.065(3) 0.001(2) -0.008(2) 0.005(2)
N1 0.047(3) 0.044(3) 0.041(3) 0.011(2) -0.002(2) -0.004(2)
N2 0.035(2) 0.036(3) 0.034(3) 0.002(2) -0.002(2) 0.000(2)
N3 0.036(2) 0.046(3) 0.047(3) 0.002(2) -0.007(2) 0.001(2)
N4 0.043(3) 0.052(3) 0.042(3) 0.010(2) 0.003(2) -0.004(2)
C1 0.039(3) 0.039(3) 0.034(3) 0.001(3) -0.002(2) -0.002(3)
C2 0.046(3) 0.059(4) 0.037(3) 0.001(3) -0.001(3) 0.008(3)
C3 0.040(3) 0.052(4) 0.053(4) -0.011(3) -0.005(3) -0.009(3)
C4 0.039(3) 0.044(4) 0.053(4) -0.005(3) 0.005(3) -0.005(3)
C5 0.034(3) 0.035(3) 0.045(3) -0.001(3) 0.002(3) 0.000(3)
C6 0.061(4) 0.037(4) 0.042(3) 0.011(3) 0.007(3) -0.005(3)
C7 0.092(5) 0.074(5) 0.053(4) 0.022(4) -0.004(4) -0.019(4)
C8 0.144(7) 0.085(6) 0.056(5) 0.020(4) -0.015(5) -0.026(6)
C9 0.230(12) 0.073(7) 0.081(6) 0.021(5) -0.029(7) -0.046(7)
C10 0.207(11) 0.107(9) 0.094(7) 0.024(6) 0.035(7) -0.038(8)
C11 0.075(5) 0.100(6) 0.056(5) 0.004(4) 0.003(4) 0.009(5)
C12 0.069(4) 0.065(5) 0.074(5) -0.020(4) 0.003(4) 0.004(4)
C13 0.050(4) 0.035(4) 0.055(4) 0.010(3) 0.003(3) -0.005(3)
C14 0.036(3) 0.039(4) 0.041(3) 0.010(3) -0.001(3) -0.007(3)
C15 0.049(3) 0.042(4) 0.031(3) 0.008(3) -0.005(2) -0.005(3)
C16 0.067(4) 0.055(4) 0.035(3) 0.004(3) -0.009(3) 0.002(3)
C17 0.071(4) 0.064(5) 0.043(4) 0.008(3) -0.025(3) 0.015(4)
C18 0.057(4) 0.044(4) 0.054(4) 0.006(3) -0.003(3) 0.002(3)

loop_
_atom_type_symbol
_atom_type_description
_atom_type_scat_dispersion_real
_atom_type_scat_dispersion_imag
_atom_type_scat_source
C C 0.0033 0.0016 'International Tables Vol C Tables 4.2.6.8 and 6.1.1.4'
H H 0.0000 0.0000 'International Tables Vol C Tables 4.2.6.8 and 6.1.1.4'
N N 0.0061 0.0033 'International Tables Vol C Tables 4.2.6.8 and 6.1.1.4'
O O 0.0106 0.0060 'International Tables Vol C Tables 4.2.6.8 and 6.1.1.4'
Zn Zn 0.2839 1.4301 'International Tables Vol C Tables 4.2.6.8 and 6.1.1.4'
Br Br -0.2901 2.4595 'International Tables Vol C Tables 4.2.6.8 and 6.1.1.4'

loop_
_geom_angle_atom_site_label_1
_geom_angle_atom_site_label_2
_geom_angle_atom_site_label_3
_geom_angle
_geom_angle_site_symmetry_1
_geom_angle_site_symmetry_3
N2 Zn1 N1 110.37(16) 3_657 .
N2 Zn1 Br1 103.00(12) 3_657 .
N1 Zn1 Br1 104.95(13) . .
N2 Zn1 Br2 103.12(12) 3_657 .
N1 Zn1 Br2 103.79(12) . .
Br1 Zn1 Br2 130.89(4) . .
C6 O2 C7 116.2(5) . .
C8 O3 C9 111.9(6) . .
C11 O4 C10 108.7(6) . .
C13 O5 C12 115.1(5) . .
C15 N1 C16 118.0(5) . .
C15 N1 Zn1 120.3(4) . .
C16 N1 Zn1 120.9(4) . .
C2 N2 C1 118.3(5) . .
C2 N2 Zn1 117.9(4) . 3_657
C1 N2 Zn1 123.3(3) . 3_657
C13 N3 C14 124.1(5) . .
C13 N3 H3B 117.9 . .
C14 N3 H3B 117.9 . .
C6 N4 C5 125.7(4) . .
C6 N4 H4B 117.2 . .
C5 N4 H4B 117.2 . .
N2 C1 C5 121.9(5) . .
N2 C1 H1A 119.0 . .
C5 C1 H1A 119.0 . .
N2 C2 C3 122.3(5) . .
N2 C2 H2A 118.9 . .
C3 C2 H2A 118.9 . .
C4 C3 C2 118.9(5) . .
C4 C3 H3A 120.5 . .
C2 C3 H3A 120.5 . .
C5 C4 C3 118.9(5) . .
C5 C4 H4A 120.5 . .
C3 C4 H4A 120.5 . .
C4 C5 C1 119.7(5) . .
C4 C5 N4 118.9(5) . .
C1 C5 N4 121.4(5) . .
O1 C6 O2 124.3(6) . .
O1 C6 N4 125.4(5) . .
O2 C6 N4 110.2(5) . .
O2 C7 C8 107.4(6) . .
O2 C7 H7A 110.2 . .
C8 C7 H7A 110.2 . .
O2 C7 H7B 110.2 . .
C8 C7 H7B 110.2 . .
H7A C7 H7B 108.5 . .
O3 C8 C7 109.5(6) . .
O3 C8 H8A 109.8 . .
C7 C8 H8A 109.8 . .
O3 C8 H8B 109.8 . .
C7 C8 H8B 109.8 . .
H8A C8 H8B 108.2 . .
C10 C9 O3 109.3(8) . .
C10 C9 H9A 109.8 . .
O3 C9 H9A 109.8 . .
C10 C9 H9B 109.8 . .
O3 C9 H9B 109.8 . .
H9A C9 H9B 108.3 . .
C9 C10 O4 112.8(8) . .
C9 C10 H10A 109.0 . .
O4 C10 H10A 109.0 . .
C9 C10 H10B 109.0 . .
O4 C10 H10B 109.0 . .
H10A C10 H10B 107.8 . .
O4 C11 C12 109.3(5) . .
O4 C11 H11A 109.8 . .
C12 C11 H11A 109.8 . .
O4 C11 H11B 109.8 . .
C12 C11 H11B 109.8 . .
H11A C11 H11B 108.3 . .
O5 C12 C11 111.2(6) . .
O5 C12 H12A 109.4 . .
C11 C12 H12A 109.4 . .
O5 C12 H12B 109.4 . .
C11 C12 H12B 109.4 . .
H12A C12 H12B 108.0 . .
O6 C13 N3 128.0(6) . .
O6 C13 O5 124.7(6) . .
N3 C13 O5 107.2(5) . .
C18 C14 C15 117.8(5) . .
C18 C14 N3 125.2(5) . .
C15 C14 N3 117.0(5) . .
N1 C15 C14 123.2(5) . .
N1 C15 H15A 118.4 . .
C14 C15 H15A 118.4 . .
N1 C16 C17 121.7(5) . .
N1 C16 H16A 119.1 . .
C17 C16 H16A 119.1 . .
C18 C17 C16 120.2(5) . .
C18 C17 H17A 119.9 . .
C16 C17 H17A 119.9 . .
C17 C18 C14 119.0(6) . .
C17 C18 H18A 120.5 . .
C14 C18 H18A 120.5 . .

loop_
_geom_bond_atom_site_label_1
_geom_bond_atom_site_label_2
_geom_bond_distance
_geom_bond_site_symmetry_2
Br1 Zn1 2.3583(9) .
Br2 Zn1 2.3776(9) .
Zn1 N2 2.062(4) 3_657
Zn1 N1 2.065(5) .
O1 C6 1.205(6) .
O2 C6 1.321(6) .
O2 C7 1.436(7) .
O3 C8 1.382(8) .
O3 C9 1.472(9) .
O4 C11 1.429(8) .
O4 C10 1.433(8) .
O5 C13 1.370(6) .
O5 C12 1.425(7) .
O6 C13 1.185(6) .
N1 C15 1.336(6) .
N1 C16 1.342(6) .
N2 C2 1.336(6) .
N2 C1 1.344(5) .
N2 Zn1 2.062(4) 3_657
N3 C13 1.353(7) .
N3 C14 1.394(6) .
N3 H3B 0.8600 .
N4 C6 1.348(7) .
N4 C5 1.414(6) .
N4 H4B 0.8600 .
C1 C5 1.381(7) .
C1 H1A 0.9300 .
C2 C3 1.382(7) .
C2 H2A 0.9300 .
C3 C4 1.380(7) .
C3 H3A 0.9300 .
C4 C5 1.360(7) .
C4 H4A 0.9300 .
C7 C8 1.481(8) .
C7 H7A 0.9700 .
C7 H7B 0.9700 .
C8 H8A 0.9700 .
C8 H8B 0.9700 .
C9 C10 1.291(10) .
C9 H9A 0.9700 .
C9 H9B 0.9700 .
C10 H10A 0.9700 .
C10 H10B 0.9700 .
C11 C12 1.447(9) .
C11 H11A 0.9700 .
C11 H11B 0.9700 .
C12 H12A 0.9700 .
C12 H12B 0.9700 .
C14 C18 1.381(7) .
C14 C15 1.390(7) .
C15 H15A 0.9300 .
C16 C17 1.374(8) .
C16 H16A 0.9300 .
C17 C18 1.369(7) .
C17 H17A 0.9300 .
C18 H18A 0.9300 .

loop_
_geom_hbond_atom_site_label_D
_geom_hbond_atom_site_label_H
_geom_hbond_atom_site_label_A
_geom_hbond_distance_DH
_geom_hbond_distance_HA
_geom_hbond_distance_DA
_geom_hbond_angle_DHA
_geom_hbond_site_symmetry_A
N4 H4B O1 0.86 2.16 2.959(6) 154.5 1_655

loop_
_geom_torsion_atom_site_label_1
_geom_torsion_atom_site_label_2
_geom_torsion_atom_site_label_3
_geom_torsion_atom_site_label_4
_geom_torsion
_geom_torsion_site_symmetry_1
N2 Zn1 N1 C15 88.2(4) 3_657
Br1 Zn1 N1 C15 -22.1(4) .
Br2 Zn1 N1 C15 -161.9(4) .
N2 Zn1 N1 C16 -81.4(4) 3_657
Br1 Zn1 N1 C16 168.3(4) .
Br2 Zn1 N1 C16 28.5(4) .
C2 N2 C1 C5 0.1(7) .
Zn1 N2 C1 C5 -170.8(4) 3_657
C1 N2 C2 C3 -2.1(8) .
Zn1 N2 C2 C3 169.3(4) 3_657
N2 C2 C3 C4 2.7(8) .
C2 C3 C4 C5 -1.3(8) .
C3 C4 C5 C1 -0.6(8) .
C3 C4 C5 N4 -179.3(5) .
N2 C1 C5 C4 1.2(8) .
N2 C1 C5 N4 179.9(4) .
C6 N4 C5 C4 -141.2(5) .
C6 N4 C5 C1 40.1(8) .
C7 O2 C6 O1 1.2(9) .
C7 O2 C6 N4 -177.7(5) .
C5 N4 C6 O1 -5.1(9) .
C5 N4 C6 O2 173.8(5) .
C6 O2 C7 C8 168.7(6) .
C9 O3 C8 C7 -174.1(7) .
O2 C7 C8 O3 -70.1(8) .
C8 O3 C9 C10 -172.7(10) .
O3 C9 C10 O4 -175.6(7) .
C11 O4 C10 C9 177.7(9) .
C10 O4 C11 C12 170.9(7) .
C13 O5 C12 C11 101.6(6) .
O4 C11 C12 O5 -66.7(7) .
C14 N3 C13 O6 -6.6(9) .
C14 N3 C13 O5 175.0(4) .
C12 O5 C13 O6 10.5(8) .
C12 O5 C13 N3 -171.0(5) .
C13 N3 C14 C18 23.0(8) .
C13 N3 C14 C15 -156.6(5) .
C16 N1 C15 C14 2.3(8) .
Zn1 N1 C15 C14 -167.6(4) .
C18 C14 C15 N1 -2.7(8) .
N3 C14 C15 N1 176.9(4) .
C15 N1 C16 C17 -0.4(8) .
Zn1 N1 C16 C17 169.4(5) .
N1 C16 C17 C18 -1.0(10) .
C16 C17 C18 C14 0.5(9) .
C15 C14 C18 C17 1.2(8) .
N3 C14 C18 C17 -178.3(5) .
